data_1551549
loop_
_publ_author_name
'NAGARAJU, S.'
'SRIDHAR, M. A.'
'SREENATHA, N. R.'
'PRADEEPA KUMARA, C. S.'
'SADASHIVA, M. P.'

_publ_section_related_literature
;
Chandra, Raghu, K., Srikantamurthy, N., Umesha, K. B., Palani, K.
 & Mahendra, M. (2013). <i>Acta Cryst.</i> E<b>69</b>, o388.
;
_publ_section_title
;
 Crystal Structure of
 (4-Fluorophenyl)(2-(methylthio)thiophen-3-yl)methanone
;
_publ_section_keywords
;
crystal structure, dihedral angle, Hirshfeld surfaces.
;
_journal_issue 0
_journal_name_full 'X-ray Structure Analysis Online'
_journal_page_first 13
_journal_paper_doi 10.2116/xraystruct.34.13
_journal_volume 34
_journal_year 2018
_chemical_formula_moiety 'C12 H9 F O S2'
_chemical_formula_sum 'C12 H9 F O S2'
_chemical_formula_weight 252.33
_chemical_name_systematic
; 
 (4-fluorophenyl)(2-(methylthio)thiophen-3-yl)methanone
;
_space_group_IT_number 4
_space_group_name_Hall 'P 2yb'
_space_group_name_H-M_alt 'P 1 21 1'
_symmetry_cell_setting monoclinic
_symmetry_Int_Tables_number 4
_symmetry_space_group_name_Hall 'P 2yb'
_symmetry_space_group_name_H-M 'P 1 21 1'
_atom_sites_solution_hydrogens geom
_atom_sites_solution_primary direct
_atom_sites_solution_secondary difmap
_audit_creation_date 'June 17, 2013'
_audit_creation_method 'from SHELXL-97'
_audit_update_record
;
;
_cell_angle_alpha 90.00
_cell_angle_beta 94.198(5)
_cell_angle_gamma 90.00
_cell_formula_units_Z 2
_cell_length_a 5.4232(4)
_cell_length_b 14.1405(6)
_cell_length_c 7.5318(4)
_cell_measurement_reflns_used 5639
_cell_measurement_temperature 293
_cell_measurement_theta_max 25.03
_cell_measurement_theta_min 3.07
_cell_volume 576.04(6)
_computing_cell_refinement 'SHELXL-97 (Sheldrick, 1997)'
_computing_data_collection '<i>APEX<i> (Bruker, 1999)'
_computing_data_reduction '<i>SAINT<i> (Bruker, 1999)'
_computing_molecular_graphics '<i>PLATON<i>(Spek, 2003); <i>ORTEP-II<I>(Johnson, 1976)'
_computing_publication_material 'PLATON (Spek, 2003)'
_computing_structure_refinement 'SHELXL-97 (Sheldrick, 1997)'
_computing_structure_solution 'SHELXS-97 (Sheldrick, 1990)'
_diffrn_ambient_temperature 293
_diffrn_detector_area_resol_mean 0.8400
_diffrn_measured_fraction_theta_full 0.992
_diffrn_measured_fraction_theta_max 0.992
_diffrn_measurement_device_type '<i>APEX<i> (Bruker, 1999)'
_diffrn_measurement_method '<i>SAINT<i> (Bruker, 1999)'
_diffrn_radiation_monochromator graphite
_diffrn_radiation_source 'fine-focus sealed tube'
_diffrn_radiation_type MoK\a
_diffrn_radiation_wavelength 0.71073
_diffrn_reflns_av_R_equivalents 0.0259
_diffrn_reflns_av_sigmaI/netI 0.0254
_diffrn_reflns_limit_h_max 5
_diffrn_reflns_limit_h_min -6
_diffrn_reflns_limit_k_max 16
_diffrn_reflns_limit_k_min -16
_diffrn_reflns_limit_l_max 8
_diffrn_reflns_limit_l_min -8
_diffrn_reflns_number 5639
_diffrn_reflns_theta_full 25.03
_diffrn_reflns_theta_max 25.03
_diffrn_reflns_theta_min 3.07
_diffrn_standards_interval_count 400
_diffrn_standards_interval_time 0
_diffrn_standards_number 2018
_exptl_absorpt_coefficient_mu 0.448
_exptl_absorpt_correction_T_max 0.953
_exptl_absorpt_correction_T_min 0.944
_exptl_absorpt_correction_type psi-scan
_exptl_absorpt_process_details 'North et al., 1967'
_exptl_crystal_colour brown
_exptl_crystal_density_diffrn 1.455
_exptl_crystal_density_method 'not measured'
_exptl_crystal_description rectangular
_exptl_crystal_F_000 260
_exptl_crystal_size_max 0.300
_exptl_crystal_size_mid 0.280
_exptl_crystal_size_min 0.260
_refine_diff_density_max 0.125
_refine_diff_density_min -0.117
_refine_diff_density_rms 0.029
_refine_ls_abs_structure_details 'Flack H D (1983), Acta Cryst. A39, 876-881'
_refine_ls_abs_structure_Flack -0.10(9)
_refine_ls_extinction_method none
_refine_ls_goodness_of_fit_ref 1.044
_refine_ls_hydrogen_treatment constr
_refine_ls_matrix_type full
_refine_ls_number_parameters 146
_refine_ls_number_reflns 2018
_refine_ls_number_restraints 1
_refine_ls_restrained_S_all 1.044
_refine_ls_R_factor_all 0.0363
_refine_ls_R_factor_gt 0.0337
_refine_ls_shift/su_max 0.017
_refine_ls_shift/su_mean 0.004
_refine_ls_structure_factor_coef Fsqd
_refine_ls_weighting_details 'calc w=1/[\s^2^(Fo^2^)+(0.0447P)^2^+0.0557P] where P=(Fo^2^+2Fc^2^)/3'
_refine_ls_weighting_scheme calc
_refine_ls_wR_factor_gt 0.0806
_refine_ls_wR_factor_ref 0.0830
_reflns_number_gt 1911
_reflns_number_total 2018
_reflns_threshold_expression I>2\s(I)
_cod_data_source_file 34_13_1.txt
_cod_data_source_block global
_cod_depositor_comments
;
The following automatic conversions were performed:

'_symmetry_cell_setting' value 'Monoclinic' changed to 'monoclinic'
according to
/home/andrius/struct/COD-crude-data/automatic-downloads/current/J-STAGE/lib/dictionaries/cif_core.dic
dictionary named 'cif_core.dic' version 2.4.2 from 2011-04-26.

Automatic conversion script
Id: cif_fix_values 6524 2018-11-02 12:15:13Z antanas 
;
_cod_original_cell_volume 576.04(5)
_cod_original_sg_symbol_H-M 'P 21'
_cod_database_code 1551549

loop_
_symmetry_equiv_pos_as_xyz
'x, y, z'
'-x, y+1/2, -z'

loop_
_atom_site_label
_atom_site_type_symbol
_atom_site_fract_x
_atom_site_fract_y
_atom_site_fract_z
_atom_site_U_iso_or_equiv
_atom_site_adp_type
_atom_site_occupancy
_atom_site_symmetry_multiplicity
_atom_site_calc_flag
_atom_site_refinement_flags
S2 S 0.85975(14) 0.01545(5) 0.27390(9) 0.0693(2) Uani 1 1 d .
S1 S 0.77125(15) -0.14146(5) 0.00594(10) 0.0739(2) Uani 1 1 d .
C4 C 1.3715(4) 0.11717(16) -0.1597(3) 0.0507(5) Uani 1 1 d .
C11 C 0.9174(4) -0.03878(17) 0.0754(3) 0.0551(6) Uani 1 1 d .
O1 O 1.2223(4) 0.11938(14) 0.1240(2) 0.0750(6) Uani 1 1 d .
C5 C 1.5847(5) 0.16608(18) -0.1091(4) 0.0604(6) Uani 1 1 d .
H5 H 1.6400 0.1687 0.0107 0.072 Uiso 1 1 calc R
C7 C 1.2261(5) 0.07670(19) -0.0181(3) 0.0536(6) Uani 1 1 d .
C8 C 1.0844(5) -0.01006(16) -0.0446(3) 0.0549(6) Uani 1 1 d .
C6 C 1.7166(5) 0.2110(2) -0.2329(4) 0.0705(7) Uani 1 1 d .
H6 H 1.8622 0.2431 -0.1990 0.085 Uiso 1 1 calc R
C2 C 1.4200(6) 0.1617(2) -0.4633(4) 0.0717(8) Uani 1 1 d .
H2 H 1.3654 0.1612 -0.5833 0.086 Uiso 1 1 calc R
C3 C 1.2887(5) 0.11545(19) -0.3387(3) 0.0594(6) Uani 1 1 d .
H3 H 1.1444 0.0831 -0.3748 0.071 Uiso 1 1 calc R
F1 F 1.7565(4) 0.25438(18) -0.5279(3) 0.1149(8) Uani 1 1 d .
C12 C 0.6268(6) -0.0615(3) 0.3531(5) 0.0909(10) Uani 1 1 d .
H12A H 0.6938 -0.1239 0.3706 0.136 Uiso 1 1 calc R
H12B H 0.4874 -0.0638 0.2669 0.136 Uiso 1 1 calc R
H12C H 0.5750 -0.0378 0.4639 0.136 Uiso 1 1 calc R
C1 C 1.6287(6) 0.2074(2) -0.4065(4) 0.0715(8) Uani 1 1 d .
C9 C 1.0939(6) -0.07643(19) -0.1867(4) 0.0693(7) Uani 1 1 d .
H9 H 1.1984 -0.0696 -0.2784 0.083 Uiso 1 1 calc R
C10 C 0.9399(7) -0.1488(2) -0.1758(4) 0.0843(9) Uani 1 1 d .
H10 H 0.9256 -0.1979 -0.2580 0.101 Uiso 1 1 calc R

loop_
_atom_site_aniso_label
_atom_site_aniso_U_11
_atom_site_aniso_U_22
_atom_site_aniso_U_33
_atom_site_aniso_U_23
_atom_site_aniso_U_13
_atom_site_aniso_U_12
S2 0.0837(5) 0.0670(4) 0.0591(4) 0.0043(3) 0.0186(3) -0.0004(4)
S1 0.0776(5) 0.0599(4) 0.0837(5) 0.0038(3) 0.0037(4) -0.0120(3)
C4 0.0559(14) 0.0475(12) 0.0486(12) -0.0027(10) 0.0040(10) 0.0044(10)
C11 0.0547(14) 0.0510(13) 0.0590(14) 0.0058(11) 0.0007(11) 0.0049(11)
O1 0.0985(15) 0.0770(12) 0.0510(10) -0.0143(9) 0.0144(9) -0.0199(11)
C5 0.0594(16) 0.0605(15) 0.0608(15) 0.0003(12) 0.0002(12) 0.0042(12)
C7 0.0603(14) 0.0538(13) 0.0466(13) -0.0023(10) 0.0022(10) 0.0006(11)
C8 0.0630(14) 0.0492(13) 0.0525(13) -0.0005(10) 0.0050(11) 0.0024(10)
C6 0.0597(15) 0.0626(16) 0.090(2) 0.0038(15) 0.0105(13) -0.0011(13)
C2 0.096(2) 0.0700(18) 0.0506(15) 0.0005(13) 0.0123(15) 0.0133(16)
C3 0.0677(16) 0.0603(15) 0.0502(13) -0.0053(11) 0.0052(11) 0.0021(12)
F1 0.1357(19) 0.1096(17) 0.1070(15) 0.0273(13) 0.0619(14) -0.0081(13)
C12 0.094(2) 0.090(2) 0.093(2) 0.0152(18) 0.0365(19) -0.0026(19)
C1 0.083(2) 0.0595(16) 0.0755(18) 0.0112(14) 0.0319(15) 0.0087(15)
C9 0.086(2) 0.0575(14) 0.0661(16) -0.0105(13) 0.0176(14) -0.0017(14)
C10 0.109(2) 0.0630(17) 0.0820(19) -0.0179(16) 0.0112(18) -0.0134(18)

loop_
_atom_type_symbol
_atom_type_description
_atom_type_scat_dispersion_real
_atom_type_scat_dispersion_imag
_atom_type_scat_source
C C 0.0033 0.0016 'International Tables Vol C Tables 4.2.6.8 and 6.1.1.4'
H H 0.0000 0.0000 'International Tables Vol C Tables 4.2.6.8 and 6.1.1.4'
N N 0.0061 0.0033 'International Tables Vol C Tables 4.2.6.8 and 6.1.1.4'
O O 0.0106 0.0060 'International Tables Vol C Tables 4.2.6.8 and 6.1.1.4'
F F 0.0171 0.0103 'International Tables Vol C Tables 4.2.6.8 and 6.1.1.4'
S S 0.1246 0.1234 'International Tables Vol C Tables 4.2.6.8 and 6.1.1.4'

loop_
_geom_angle_atom_site_label_1
_geom_angle_atom_site_label_2
_geom_angle_atom_site_label_3
_geom_angle
C11 S2 C12 101.19(15)
C10 S1 C11 91.89(14)
C5 C4 C3 118.9(2)
C5 C4 C7 118.3(2)
C3 C4 C7 122.6(2)
C8 C11 S1 110.99(18)
C8 C11 S2 127.01(19)
S1 C11 S2 121.97(15)
C6 C5 C4 120.9(2)
C6 C5 H5 119.6
C4 C5 H5 119.6
O1 C7 C8 119.4(2)
O1 C7 C4 118.6(2)
C8 C7 C4 122.0(2)
C11 C8 C9 111.0(2)
C11 C8 C7 121.5(2)
C9 C8 C7 127.6(2)
C1 C6 C5 118.2(3)
C1 C6 H6 120.9
C5 C6 H6 120.9
C1 C2 C3 118.3(3)
C1 C2 H2 120.9
C3 C2 H2 120.9
C2 C3 C4 120.3(3)
C2 C3 H3 119.9
C4 C3 H3 119.9
S2 C12 H12A 109.5
S2 C12 H12B 109.5
H12A C12 H12B 109.5
S2 C12 H12C 109.5
H12A C12 H12C 109.5
H12B C12 H12C 109.5
C2 C1 C6 123.5(3)
C2 C1 F1 118.6(3)
C6 C1 F1 117.9(3)
C10 C9 C8 113.8(3)
C10 C9 H9 123.1
C8 C9 H9 123.1
C9 C10 S1 112.3(2)
C9 C10 H10 123.8
S1 C10 H10 123.8

loop_
_geom_bond_atom_site_label_1
_geom_bond_atom_site_label_2
_geom_bond_distance
S2 C11 1.729(3)
S2 C12 1.802(3)
S1 C10 1.704(3)
S1 C11 1.717(3)
C4 C5 1.377(4)
C4 C3 1.389(3)
C4 C7 1.487(3)
C11 C8 1.386(3)
O1 C7 1.230(3)
C5 C6 1.372(4)
C5 H5 0.9300
C7 C8 1.454(3)
C8 C9 1.427(4)
C6 C1 1.359(4)
C6 H6 0.9300
C2 C1 1.346(4)
C2 C3 1.383(4)
C2 H2 0.9300
C3 H3 0.9300
F1 C1 1.360(3)
C12 H12A 0.9600
C12 H12B 0.9600
C12 H12C 0.9600
C9 C10 1.327(4)
C9 H9 0.9300
C10 H10 0.9300

loop_
_geom_torsion_atom_site_label_1
_geom_torsion_atom_site_label_2
_geom_torsion_atom_site_label_3
_geom_torsion_atom_site_label_4
_geom_torsion
C10 S1 C11 C8 2.4(2)
C10 S1 C11 S2 -175.94(19)
C12 S2 C11 C8 -179.8(2)
C12 S2 C11 S1 -1.7(2)
C3 C4 C5 C6 -1.2(4)
C7 C4 C5 C6 -175.1(2)
C5 C4 C7 O1 33.2(4)
C3 C4 C7 O1 -140.4(3)
C5 C4 C7 C8 -148.3(2)
C3 C4 C7 C8 38.0(4)
S1 C11 C8 C9 -2.6(3)
S2 C11 C8 C9 175.7(2)
S1 C11 C8 C7 178.14(18)
S2 C11 C8 C7 -3.6(3)
O1 C7 C8 C11 9.4(4)
C4 C7 C8 C11 -169.0(2)
O1 C7 C8 C9 -169.8(3)
C4 C7 C8 C9 11.8(4)
C4 C5 C6 C1 1.2(4)
C1 C2 C3 C4 0.4(4)
C5 C4 C3 C2 0.4(4)
C7 C4 C3 C2 174.0(2)
C3 C2 C1 C6 -0.4(4)
C3 C2 C1 F1 -178.9(3)
C5 C6 C1 C2 -0.3(4)
C5 C6 C1 F1 178.1(2)
C11 C8 C9 C10 1.4(4)
C7 C8 C9 C10 -179.3(3)
C8 C9 C10 S1 0.4(4)
C11 S1 C10 C9 -1.6(3)
